data_7018050
loop_
_publ_author_name
'Crosbie, Elaine'
'Kennedy, Alan R.'
'Mulvey, Robert E.'
'Robertson, Stuart D.'

_publ_section_title
;
 After-effects of lithium-mediated alumination of 3-iodoanisole: isolation
 of molecular salt elimination and trapped-benzyne products.
;
_journal_issue 6
_journal_name_full 'Dalton transactions (Cambridge, England : 2003)'
_journal_page_first 1832
_journal_page_last 1839
_journal_paper_doi 10.1039/c2dt11893a
_journal_volume 41
_journal_year 2012
_chemical_formula_moiety 'C16 H24 I N O'
_chemical_formula_sum 'C16 H24 I N O'
_chemical_formula_weight 373.26
_chemical_name_systematic
;
?
;
_space_group_IT_number 43
_symmetry_cell_setting orthorhombic
_symmetry_space_group_name_Hall 'F 2 -2d'
_symmetry_space_group_name_H-M 'F d d 2'
_atom_sites_solution_hydrogens geom
_atom_sites_solution_primary direct
_atom_sites_solution_secondary difmap
_audit_creation_method SHELXL-97
_cell_angle_alpha 90.00
_cell_angle_beta 90.00
_cell_angle_gamma 90.00
_cell_formula_units_Z 16
_cell_length_a 12.8821(5)
_cell_length_b 59.0714(18)
_cell_length_c 8.4330(4)
_cell_measurement_reflns_used 12084
_cell_measurement_temperature 123(2)
_cell_measurement_theta_max 29.30
_cell_measurement_theta_min 3.06
_cell_volume 6417.2(4)
_computing_cell_refinement
;
CrysAlisPro, Oxford Diffraction Ltd.,
Version 1.171.34.40 (release 27-08-2010 CrysAlis171 .NET)
(compiled Aug 27 2010,11:50:40)
;
_computing_data_collection
;
CrysAlisPro, Oxford Diffraction Ltd.,
Version 1.171.34.40 (release 27-08-2010 CrysAlis171 .NET)
(compiled Aug 27 2010,11:50:40)
;
_computing_data_reduction
;
CrysAlisPro, Oxford Diffraction Ltd.,
Version 1.171.34.40 (release 27-08-2010 CrysAlis171 .NET)
(compiled Aug 27 2010,11:50:40)
;
_computing_structure_refinement 'SHELXL-97 (Sheldrick, 1997)'
_computing_structure_solution 'SHELXS-97 (Sheldrick, 1990)'
_diffrn_ambient_temperature 123(2)
_diffrn_measured_fraction_theta_full 0.998
_diffrn_measured_fraction_theta_max 0.954
_diffrn_measurement_device_type 'Xcalibur, Eos'
_diffrn_radiation_monochromator graphite
_diffrn_radiation_source 'fine-focus sealed tube'
_diffrn_radiation_type MoK\a
_diffrn_radiation_wavelength 0.71069
_diffrn_reflns_av_R_equivalents 0.0335
_diffrn_reflns_av_sigmaI/netI 0.0306
_diffrn_reflns_limit_h_max 16
_diffrn_reflns_limit_h_min -17
_diffrn_reflns_limit_k_max 79
_diffrn_reflns_limit_k_min -79
_diffrn_reflns_limit_l_max 11
_diffrn_reflns_limit_l_min -11
_diffrn_reflns_number 15680
_diffrn_reflns_theta_full 27.00
_diffrn_reflns_theta_max 29.37
_diffrn_reflns_theta_min 3.07
_exptl_absorpt_coefficient_mu 1.990
_exptl_absorpt_correction_T_max 1.00000
_exptl_absorpt_correction_T_min 0.44222
_exptl_absorpt_correction_type multi-scan
_exptl_absorpt_process_details
;
CrysAlisPro, Oxford Diffraction Ltd.,
Version 1.171.34.40 (release 27-08-2010 CrysAlis171 .NET)
(compiled Aug 27 2010,11:50:40)
Empirical absorption correction using spherical harmonics,
implemented in SCALE3 ABSPACK scaling algorithm.
;
_exptl_crystal_colour colourless
_exptl_crystal_density_diffrn 1.545
_exptl_crystal_density_method 'not measured'
_exptl_crystal_description plate
_exptl_crystal_F_000 3008
_exptl_crystal_size_max 0.24
_exptl_crystal_size_mid 0.24
_exptl_crystal_size_min 0.04
_refine_diff_density_max 0.444
_refine_diff_density_min -0.388
_refine_diff_density_rms 0.068
_refine_ls_abs_structure_details 'Flack H D (1983), Acta Cryst. A39, 876-881'
_refine_ls_abs_structure_Flack 0.005(16)
_refine_ls_extinction_method none
_refine_ls_goodness_of_fit_ref 1.083
_refine_ls_hydrogen_treatment constr
_refine_ls_matrix_type full
_refine_ls_number_parameters 177
_refine_ls_number_reflns 4065
_refine_ls_number_restraints 1
_refine_ls_restrained_S_all 1.083
_refine_ls_R_factor_all 0.0224
_refine_ls_R_factor_gt 0.0212
_refine_ls_shift/su_max 0.001
_refine_ls_shift/su_mean 0.000
_refine_ls_structure_factor_coef Fsqd
_refine_ls_weighting_details 'calc w=1/[\s^2^(Fo^2^)+(0.0212P)^2^+1.5282P] where P=(Fo^2^+2Fc^2^)/3'
_refine_ls_weighting_scheme calc
_refine_ls_wR_factor_gt 0.0468
_refine_ls_wR_factor_ref 0.0473
_reflns_number_gt 3931
_reflns_number_total 4065
_reflns_threshold_expression >2sigma(I)
_cod_data_source_file c2dt11893a.txt
_cod_data_source_block srec1108
_cod_database_code 7018050

loop_
_symmetry_equiv_pos_as_xyz
'x, y, z'
'-x, -y, z'
'-x+1/4, y+1/4, z+1/4'
'x+1/4, -y+1/4, z+1/4'
'x, y+1/2, z+1/2'
'-x, -y+1/2, z+1/2'
'-x+1/4, y+3/4, z+3/4'
'x+1/4, -y+3/4, z+3/4'
'x+1/2, y, z+1/2'
'-x+1/2, -y, z+1/2'
'-x+3/4, y+1/4, z+3/4'
'x+3/4, -y+1/4, z+3/4'
'x+1/2, y+1/2, z'
'-x+1/2, -y+1/2, z'
'-x+3/4, y+3/4, z+1/4'
'x+3/4, -y+3/4, z+1/4'

loop_
_atom_site_label
_atom_site_type_symbol
_atom_site_fract_x
_atom_site_fract_y
_atom_site_fract_z
_atom_site_U_iso_or_equiv
_atom_site_adp_type
_atom_site_occupancy
_atom_site_symmetry_multiplicity
_atom_site_calc_flag
_atom_site_refinement_flags
I1 I 0.710106(12) 0.063375(2) 0.56637(3) 0.02226(5) Uani 1 1 d .
O1 O 0.58810(13) 0.10742(3) 0.5444(2) 0.0191(4) Uani 1 1 d .
N1 N 0.73728(14) 0.05249(3) 0.1922(2) 0.0133(4) Uani 1 1 d .
C1 C 0.60338(17) 0.10117(4) 0.3896(3) 0.0152(5) Uani 1 1 d .
C2 C 0.65824(16) 0.08115(4) 0.3648(3) 0.0133(4) Uani 1 1 d .
C3 C 0.67812(17) 0.07290(4) 0.2117(3) 0.0127(4) Uani 1 1 d .
C4 C 0.63895(17) 0.08535(4) 0.0844(3) 0.0187(5) Uani 1 1 d .
H4 H 0.6502 0.0801 -0.0208 0.022 Uiso 1 1 calc R
C5 C 0.5843(2) 0.10508(5) 0.1090(3) 0.0226(6) Uani 1 1 d .
H5 H 0.5582 0.1133 0.0206 0.027 Uiso 1 1 calc R
C6 C 0.56667(18) 0.11321(4) 0.2614(3) 0.0205(5) Uani 1 1 d .
H6 H 0.5297 0.1269 0.2770 0.025 Uiso 1 1 calc R
C7 C 0.53421(19) 0.12813(5) 0.5721(4) 0.0313(6) Uani 1 1 d .
H7A H 0.5731 0.1407 0.5246 0.047 Uiso 1 1 calc R
H7B H 0.5275 0.1306 0.6865 0.047 Uiso 1 1 calc R
H7C H 0.4650 0.1273 0.5241 0.047 Uiso 1 1 calc R
C10 C 0.84785(19) 0.05539(4) 0.1429(3) 0.0168(5) Uani 1 1 d .
C11 C 0.90473(19) 0.03339(4) 0.1864(3) 0.0215(5) Uani 1 1 d .
H11A H 0.9767 0.0342 0.1456 0.026 Uiso 1 1 calc R
H11B H 0.9084 0.0321 0.3033 0.026 Uiso 1 1 calc R
C12 C 0.85253(19) 0.01247(4) 0.1203(3) 0.0240(5) Uani 1 1 d .
H12A H 0.8911 -0.0012 0.1538 0.029 Uiso 1 1 calc R
H12B H 0.8525 0.0131 0.0030 0.029 Uiso 1 1 calc R
C13 C 0.74138(19) 0.01131(4) 0.1813(3) 0.0225(5) Uani 1 1 d .
H13A H 0.7426 0.0096 0.2981 0.027 Uiso 1 1 calc R
H13B H 0.7072 -0.0023 0.1364 0.027 Uiso 1 1 calc R
C14 C 0.67736(19) 0.03222(4) 0.1387(3) 0.0180(5) Uani 1 1 d .
C15 C 0.8649(2) 0.06094(5) -0.0341(3) 0.0239(6) Uani 1 1 d .
H15A H 0.8481 0.0476 -0.0985 0.036 Uiso 1 1 calc R
H15B H 0.9376 0.0652 -0.0514 0.036 Uiso 1 1 calc R
H15C H 0.8198 0.0736 -0.0649 0.036 Uiso 1 1 calc R
C16 C 0.8966(2) 0.07468(5) 0.2381(4) 0.0274(6) Uani 1 1 d .
H16A H 0.8648 0.0891 0.2067 0.041 Uiso 1 1 calc R
H16B H 0.9714 0.0752 0.2171 0.041 Uiso 1 1 calc R
H16C H 0.8848 0.0721 0.3514 0.041 Uiso 1 1 calc R
C17 C 0.6469(2) 0.03156(5) -0.0373(3) 0.0229(6) Uani 1 1 d .
H17A H 0.6031 0.0447 -0.0621 0.034 Uiso 1 1 calc R
H17B H 0.6085 0.0176 -0.0593 0.034 Uiso 1 1 calc R
H17C H 0.7097 0.0320 -0.1028 0.034 Uiso 1 1 calc R
C18 C 0.57561(19) 0.03123(4) 0.2333(4) 0.0256(6) Uani 1 1 d .
H18A H 0.5911 0.0318 0.3470 0.038 Uiso 1 1 calc R
H18B H 0.5391 0.0171 0.2088 0.038 Uiso 1 1 calc R
H18C H 0.5318 0.0441 0.2044 0.038 Uiso 1 1 calc R

loop_
_atom_site_aniso_label
_atom_site_aniso_U_11
_atom_site_aniso_U_22
_atom_site_aniso_U_33
_atom_site_aniso_U_23
_atom_site_aniso_U_13
_atom_site_aniso_U_12
I1 0.02879(8) 0.02301(7) 0.01496(7) 0.00185(7) -0.00058(7) 0.00752(7)
O1 0.0206(8) 0.0170(8) 0.0197(9) -0.0045(7) 0.0024(7) 0.0044(7)
N1 0.0145(9) 0.0088(8) 0.0167(10) -0.0004(7) 0.0013(8) 0.0008(8)
C1 0.0132(10) 0.0122(10) 0.0203(11) -0.0050(9) 0.0014(9) -0.0018(9)
C2 0.0125(10) 0.0115(10) 0.0158(11) 0.0032(8) -0.0005(8) -0.0014(9)
C3 0.0118(10) 0.0085(10) 0.0179(11) 0.0004(8) 0.0011(9) -0.0011(9)
C4 0.0204(10) 0.0207(10) 0.0151(11) 0.0028(10) 0.0022(10) 0.0021(9)
C5 0.0219(12) 0.0225(12) 0.0235(14) 0.0080(10) 0.0020(10) 0.0057(11)
C6 0.0170(11) 0.0164(11) 0.0281(13) 0.0000(9) 0.0033(9) 0.0033(10)
C7 0.0321(14) 0.0289(13) 0.0330(14) -0.0132(14) 0.0009(15) 0.0150(11)
C10 0.0134(11) 0.0154(12) 0.0215(12) -0.0018(10) 0.0035(9) 0.0012(10)
C11 0.0189(12) 0.0234(13) 0.0222(13) 0.0009(10) 0.0019(10) 0.0062(11)
C12 0.0269(13) 0.0186(11) 0.0266(12) 0.0005(9) 0.0013(10) 0.0110(11)
C13 0.0286(13) 0.0115(11) 0.0275(13) 0.0007(9) 0.0034(11) 0.0017(10)
C14 0.0194(12) 0.0113(10) 0.0232(12) -0.0029(9) 0.0010(10) -0.0009(10)
C15 0.0217(13) 0.0246(13) 0.0255(14) 0.0079(12) 0.0112(11) 0.0050(11)
C16 0.0179(12) 0.0266(14) 0.0378(15) -0.0052(12) 0.0046(11) -0.0045(11)
C17 0.0240(13) 0.0195(12) 0.0253(13) -0.0075(11) -0.0046(11) 0.0034(11)
C18 0.0234(12) 0.0170(12) 0.0364(14) -0.0064(11) 0.0065(12) -0.0071(11)

loop_
_atom_type_symbol
_atom_type_description
_atom_type_scat_dispersion_real
_atom_type_scat_dispersion_imag
_atom_type_scat_source
I I -0.4742 1.8119 'International Tables Vol C Tables 4.2.6.8 and 6.1.1.4'
O O 0.0106 0.0060 'International Tables Vol C Tables 4.2.6.8 and 6.1.1.4'
N N 0.0061 0.0033 'International Tables Vol C Tables 4.2.6.8 and 6.1.1.4'
C C 0.0033 0.0016 'International Tables Vol C Tables 4.2.6.8 and 6.1.1.4'
H H 0.0000 0.0000 'International Tables Vol C Tables 4.2.6.8 and 6.1.1.4'

loop_
_geom_angle_atom_site_label_1
_geom_angle_atom_site_label_2
_geom_angle_atom_site_label_3
_geom_angle
C1 O1 C7 117.2(2)
C3 N1 C10 116.20(19)
C3 N1 C14 115.68(18)
C10 N1 C14 120.02(18)
O1 C1 C6 124.0(2)
O1 C1 C2 116.4(2)
C6 C1 C2 119.6(2)
C1 C2 C3 121.7(2)
C1 C2 I1 117.56(16)
C3 C2 I1 120.77(16)
C4 C3 C2 117.3(2)
C4 C3 N1 123.1(2)
C2 C3 N1 119.6(2)
C5 C4 C3 121.0(2)
C5 C4 H4 119.5
C3 C4 H4 119.5
C4 C5 C6 121.0(2)
C4 C5 H5 119.5
C6 C5 H5 119.5
C1 C6 C5 119.4(2)
C1 C6 H6 120.3
C5 C6 H6 120.3
O1 C7 H7A 109.5
O1 C7 H7B 109.5
H7A C7 H7B 109.5
O1 C7 H7C 109.5
H7A C7 H7C 109.5
H7B C7 H7C 109.5
N1 C10 C16 109.3(2)
N1 C10 C11 106.9(2)
C16 C10 C11 108.0(2)
N1 C10 C15 115.4(2)
C16 C10 C15 106.9(2)
C11 C10 C15 110.1(2)
C12 C11 C10 113.0(2)
C12 C11 H11A 109.0
C10 C11 H11A 109.0
C12 C11 H11B 109.0
C10 C11 H11B 109.0
H11A C11 H11B 107.8
C11 C12 C13 109.3(2)
C11 C12 H12A 109.8
C13 C12 H12A 109.8
C11 C12 H12B 109.8
C13 C12 H12B 109.8
H12A C12 H12B 108.3
C12 C13 C14 113.1(2)
C12 C13 H13A 109.0
C14 C13 H13A 109.0
C12 C13 H13B 109.0
C14 C13 H13B 109.0
H13A C13 H13B 107.8
N1 C14 C13 107.32(19)
N1 C14 C17 116.4(2)
C13 C14 C17 110.2(2)
N1 C14 C18 108.33(19)
C13 C14 C18 107.9(2)
C17 C14 C18 106.4(2)
C10 C15 H15A 109.5
C10 C15 H15B 109.5
H15A C15 H15B 109.5
C10 C15 H15C 109.5
H15A C15 H15C 109.5
H15B C15 H15C 109.5
C10 C16 H16A 109.5
C10 C16 H16B 109.5
H16A C16 H16B 109.5
C10 C16 H16C 109.5
H16A C16 H16C 109.5
H16B C16 H16C 109.5
C14 C17 H17A 109.5
C14 C17 H17B 109.5
H17A C17 H17B 109.5
C14 C17 H17C 109.5
H17A C17 H17C 109.5
H17B C17 H17C 109.5
C14 C18 H18A 109.5
C14 C18 H18B 109.5
H18A C18 H18B 109.5
C14 C18 H18C 109.5
H18A C18 H18C 109.5
H18B C18 H18C 109.5

loop_
_geom_bond_atom_site_label_1
_geom_bond_atom_site_label_2
_geom_bond_distance
I1 C2 2.107(2)
O1 C1 1.371(3)
O1 C7 1.426(3)
N1 C3 1.436(3)
N1 C10 1.494(3)
N1 C14 1.494(3)
C1 C6 1.378(3)
C1 C2 1.394(3)
C2 C3 1.403(3)
C3 C4 1.396(3)
C4 C5 1.378(3)
C4 H4 0.9500
C5 C6 1.391(4)
C5 H5 0.9500
C6 H6 0.9500
C7 H7A 0.9800
C7 H7B 0.9800
C7 H7C 0.9800
C10 C16 1.529(4)
C10 C11 1.536(3)
C10 C15 1.544(3)
C11 C12 1.513(4)
C11 H11A 0.9900
C11 H11B 0.9900
C12 C13 1.523(3)
C12 H12A 0.9900
C12 H12B 0.9900
C13 C14 1.528(3)
C13 H13A 0.9900
C13 H13B 0.9900
C14 C17 1.535(3)
C14 C18 1.535(3)
C15 H15A 0.9800
C15 H15B 0.9800
C15 H15C 0.9800
C16 H16A 0.9800
C16 H16B 0.9800
C16 H16C 0.9800
C17 H17A 0.9800
C17 H17B 0.9800
C17 H17C 0.9800
C18 H18A 0.9800
C18 H18B 0.9800
C18 H18C 0.9800

loop_
_geom_torsion_atom_site_label_1
_geom_torsion_atom_site_label_2
_geom_torsion_atom_site_label_3
_geom_torsion_atom_site_label_4
_geom_torsion
C7 O1 C1 C6 -2.5(3)
C7 O1 C1 C2 178.6(2)
O1 C1 C2 C3 179.5(2)
C6 C1 C2 C3 0.5(3)
O1 C1 C2 I1 -0.1(3)
C6 C1 C2 I1 -179.11(17)
C1 C2 C3 C4 -1.2(3)
I1 C2 C3 C4 178.42(16)
C1 C2 C3 N1 178.4(2)
I1 C2 C3 N1 -1.9(3)
C10 N1 C3 C4 76.9(3)
C14 N1 C3 C4 -71.9(3)
C10 N1 C3 C2 -102.8(2)
C14 N1 C3 C2 108.4(2)
C2 C3 C4 C5 0.9(3)
N1 C3 C4 C5 -178.8(2)
C3 C4 C5 C6 0.1(4)
O1 C1 C6 C5 -178.4(2)
C2 C1 C6 C5 0.5(3)
C4 C5 C6 C1 -0.8(4)
C3 N1 C10 C16 43.5(3)
C14 N1 C10 C16 -169.2(2)
C3 N1 C10 C11 160.2(2)
C14 N1 C10 C11 -52.4(3)
C3 N1 C10 C15 -77.0(3)
C14 N1 C10 C15 70.3(3)
N1 C10 C11 C12 53.1(3)
C16 C10 C11 C12 170.7(2)
C15 C10 C11 C12 -73.0(3)
C10 C11 C12 C13 -58.1(3)
C11 C12 C13 C14 57.8(3)
C3 N1 C14 C13 -160.16(19)
C10 N1 C14 C13 52.3(3)
C3 N1 C14 C17 75.9(3)
C10 N1 C14 C17 -71.6(3)
C3 N1 C14 C18 -43.9(3)
C10 N1 C14 C18 168.6(2)
C12 C13 C14 N1 -52.4(3)
C12 C13 C14 C17 75.2(3)
C12 C13 C14 C18 -168.9(2)
